data_2018740
loop_
_publ_author_name
'Harvey, Miguel Angel'
'Suarez, Sebasti\'an'
'Doctorovich, Fabio'
'Baggio, Ricardo'

_publ_section_title
;
 A new polymorph of
 bis[2,6-bis(1<i>H</i>-benzimidazol-2-yl-\k<i>N</i>^3^)pyridinido-\k<i>N</i>]zinc(II)
;
_journal_coeditor_code FA3291
_journal_issue 1
_journal_name_full 'Acta Crystallographica Section C'
_journal_page_first 47
_journal_page_last 51
_journal_paper_doi 10.1107/S0108270112050482
_journal_volume 69
_journal_year 2013
_chemical_formula_iupac '[Zn (C19 H12 N5)2]'
_chemical_formula_moiety 'C38 H24 N10 Zn'
_chemical_formula_sum 'C38 H24 N10 Zn'
_chemical_formula_weight 686.04
_chemical_name_systematic
;
Bis[2,6-bis(1<i>H</i>-benzimidazol-2-yl-
\k<i>N</i>^3^)pyridinido-\k<i>N</i>]zinc(II)
;
_space_group_IT_number 96
_symmetry_cell_setting tetragonal
_symmetry_space_group_name_Hall 'P 4nw 2abw'
_symmetry_space_group_name_H-M 'P 43 21 2'
_atom_sites_solution_hydrogens geom
_atom_sites_solution_primary direct
_atom_sites_solution_secondary difmap
_audit_creation_method SHELXL97
_cell_angle_alpha 90.00
_cell_angle_beta 90.00
_cell_angle_gamma 90.00
_cell_formula_units_Z 4
_cell_length_a 9.7292(2)
_cell_length_b 9.7292(2)
_cell_length_c 34.3125(13)
_cell_measurement_reflns_used 12073
_cell_measurement_temperature 298(2)
_cell_measurement_theta_max 28.4796
_cell_measurement_theta_min 3.4489
_cell_volume 3247.93(16)
_computing_cell_refinement 'CrysAlis PRO (Oxford Diffraction, 2009)'
_computing_data_collection 'CrysAlis PRO (Oxford Diffraction, 2009)'
_computing_data_reduction 'CrysAlis PRO (Oxford Diffraction, 2009)'
_computing_molecular_graphics 'SHELXTL (Sheldrick, 2008)'
_computing_publication_material
;
SHELXL97 (Sheldrick, 2008) and PLATON (Spek, 2009)
;
_computing_structure_refinement 'SHELXL97 (Sheldrick, 2008)'
_computing_structure_solution 'SHELXS97 (Sheldrick, 2008)'
_diffrn_ambient_temperature 298(2)
_diffrn_measured_fraction_theta_full 0.996
_diffrn_measured_fraction_theta_max 0.965
_diffrn_measurement_device_type 'Oxford Gemini CCD S Ultra'
_diffrn_measurement_method '\w scans, thick slices'
_diffrn_radiation_monochromator graphite
_diffrn_radiation_source 'fine-focus sealed tube'
_diffrn_radiation_type MoK\a
_diffrn_radiation_wavelength 0.71073
_diffrn_reflns_av_R_equivalents 0.0414
_diffrn_reflns_av_sigmaI/netI 0.0395
_diffrn_reflns_limit_h_max 12
_diffrn_reflns_limit_h_min -12
_diffrn_reflns_limit_k_max 12
_diffrn_reflns_limit_k_min -12
_diffrn_reflns_limit_l_max 46
_diffrn_reflns_limit_l_min -45
_diffrn_reflns_number 32522
_diffrn_reflns_theta_full 26.00
_diffrn_reflns_theta_max 28.54
_diffrn_reflns_theta_min 3.46
_exptl_absorpt_coefficient_mu 0.801
_exptl_absorpt_correction_T_max 0.74
_exptl_absorpt_correction_T_min 0.72
_exptl_absorpt_correction_type multi-scan
_exptl_absorpt_process_details '(CrysAlis PRO; Oxford Diffraction, 2009)'
_exptl_crystal_colour 'light yellow'
_exptl_crystal_density_diffrn 1.403
_exptl_crystal_density_method 'not measured'
_exptl_crystal_description pyramid
_exptl_crystal_F_000 1408
_exptl_crystal_size_max 0.42
_exptl_crystal_size_mid 0.38
_exptl_crystal_size_min 0.38
_refine_diff_density_max 0.283
_refine_diff_density_min -0.528
_refine_ls_abs_structure_details 'Flack (1983), with 1445 Friedel pairs'
_refine_ls_abs_structure_Flack 0.087(14)
_refine_ls_extinction_method none
_refine_ls_goodness_of_fit_ref 1.013
_refine_ls_hydrogen_treatment constr
_refine_ls_matrix_type full
_refine_ls_number_parameters 224
_refine_ls_number_reflns 3926
_refine_ls_number_restraints 0
_refine_ls_restrained_S_all 1.013
_refine_ls_R_factor_all 0.0545
_refine_ls_R_factor_gt 0.0383
_refine_ls_shift/su_max 0.000
_refine_ls_shift/su_mean 0.000
_refine_ls_structure_factor_coef Fsqd
_refine_ls_weighting_details 'calc w = 1/[\s^2^(Fo^2^)+(0.0523P)^2^] where P=(Fo^2^+2Fc^2^)/3'
_refine_ls_weighting_scheme calc
_refine_ls_wR_factor_gt 0.0875
_refine_ls_wR_factor_ref 0.0901
_reflns_number_gt 3098
_reflns_number_total 3926
_reflns_threshold_expression I>2\s(I)
_cod_data_source_file fa3291.cif
_cod_data_source_block I
_cod_original_cell_volume 3247.93(15)
_cod_database_code 2018740
_cod_database_fobs_code 2018740

loop_
_symmetry_equiv_pos_as_xyz
'x, y, z'
'-y+1/2, x+1/2, z+3/4'
'-x, -y, z+1/2'
'y+1/2, -x+1/2, z+1/4'
'x+1/2, -y+1/2, -z+1/4'
'y, x, -z'
'-x+1/2, y+1/2, -z+3/4'
'-y, -x, -z+1/2'

loop_
_atom_site_type_symbol
_atom_site_label
_atom_site_fract_x
_atom_site_fract_y
_atom_site_fract_z
_atom_site_U_iso_or_equiv
_atom_site_adp_type
_atom_site_calc_flag
_atom_site_refinement_flags
_atom_site_occupancy
_atom_site_symmetry_multiplicity
Zn Zn1 0.98271(2) -0.01729(2) 0.0000 0.03697(13) Uani d S 1 2
N N1 0.83297(18) -0.0840(2) 0.04123(6) 0.0372(5) Uani d . 1 1
N N2 0.62060(19) -0.0454(2) 0.06625(6) 0.0413(5) Uani d . 1 1
H H2N 0.5445 -0.0045 0.0715 0.050 Uiso calc PR 0.41(3) 1
N N3 0.83794(17) 0.14354(17) 0.00031(6) 0.0355(4) Uani d . 1 1
N N4 1.0450(2) 0.3536(2) -0.06371(6) 0.0401(5) Uani d . 1 1
H H4N 1.0151 0.4360 -0.0670 0.048 Uiso d PR 0.59(3) 1
N N5 1.06611(19) 0.13871(18) -0.04101(6) 0.0375(5) Uani d . 1 1
C C1 0.7945(2) -0.1981(2) 0.06246(7) 0.0369(5) Uani d . 1 1
C C2 0.8613(3) -0.3241(3) 0.06830(9) 0.0534(8) Uani d . 1 1
H H2 0.9475 -0.3417 0.0577 0.064 Uiso calc R 1 1
C C3 0.7942(3) -0.4195(3) 0.09027(9) 0.0607(8) Uani d . 1 1
H H3 0.8350 -0.5049 0.0940 0.073 Uiso calc R 1 1
C C4 0.6670(3) -0.3942(3) 0.10730(9) 0.0620(8) Uani d . 1 1
H H4 0.6269 -0.4613 0.1229 0.074 Uiso calc R 1 1
C C5 0.5997(3) -0.2721(3) 0.10152(8) 0.0514(7) Uani d . 1 1
H H5 0.5140 -0.2560 0.1126 0.062 Uiso calc R 1 1
C C6 0.6634(2) -0.1730(3) 0.07851(7) 0.0376(6) Uani d . 1 1
C C7 0.7243(2) 0.0006(2) 0.04428(7) 0.0358(6) Uani d . 1 1
C C8 0.7289(3) 0.1315(3) 0.02333(9) 0.0466(6) Uani d . 1 1
C C9 0.6348(3) 0.2368(3) 0.02616(14) 0.1011(16) Uani d . 1 1
H H9 0.5580 0.2287 0.0421 0.121 Uiso calc R 1 1
C C10 0.6571(4) 0.3536(4) 0.00489(14) 0.144(3) Uani d . 1 1
H H10 0.5952 0.4261 0.0067 0.173 Uiso calc R 1 1
C C11 0.7691(4) 0.3655(3) -0.01895(13) 0.0995(15) Uani d . 1 1
H H11 0.7838 0.4443 -0.0337 0.119 Uiso calc R 1 1
C C12 0.8598(3) 0.2562(3) -0.02037(9) 0.0449(6) Uani d . 1 1
C C13 0.9892(2) 0.2513(2) -0.04254(7) 0.0373(6) Uani d . 1 1
C C14 1.1697(3) 0.3048(2) -0.07661(7) 0.0387(6) Uani d . 1 1
C C15 1.2722(3) 0.3653(3) -0.09913(8) 0.0499(7) Uani d . 1 1
H H15 1.2624 0.4536 -0.1091 0.060 Uiso calc R 1 1
C C16 1.3887(3) 0.2888(3) -0.10593(9) 0.0591(8) Uani d . 1 1
H H16 1.4590 0.3259 -0.1210 0.071 Uiso calc R 1 1
C C17 1.4037(3) 0.1565(3) -0.09068(9) 0.0612(8) Uani d . 1 1
H H17 1.4845 0.1084 -0.0954 0.073 Uiso calc R 1 1
C C18 1.3024(3) 0.0962(3) -0.06907(9) 0.0510(7) Uani d . 1 1
H H18 1.3132 0.0079 -0.0592 0.061 Uiso calc R 1 1
C C19 1.1823(2) 0.1709(2) -0.06227(7) 0.0355(5) Uani d . 1 1

loop_
_atom_site_aniso_label
_atom_site_aniso_U_11
_atom_site_aniso_U_22
_atom_site_aniso_U_33
_atom_site_aniso_U_12
_atom_site_aniso_U_13
_atom_site_aniso_U_23
Zn1 0.03085(14) 0.03085(14) 0.0492(2) 0.01051(15) 0.00121(9) -0.00121(9)
N1 0.0275(10) 0.0369(11) 0.0473(12) 0.0087(8) -0.0009(9) 0.0024(9)
N2 0.0222(9) 0.0405(12) 0.0610(14) 0.0074(8) 0.0033(9) 0.0051(11)
N3 0.0269(9) 0.0312(10) 0.0484(11) 0.0044(7) -0.0012(10) 0.0008(10)
N4 0.0394(12) 0.0255(9) 0.0552(13) 0.0073(9) 0.0028(10) 0.0030(9)
N5 0.0355(10) 0.0261(9) 0.0508(12) 0.0072(7) 0.0019(9) 0.0003(8)
C1 0.0276(12) 0.0378(13) 0.0452(14) 0.0057(9) -0.0024(10) -0.0022(11)
C2 0.0473(17) 0.0458(16) 0.067(2) 0.0152(14) 0.0016(14) 0.0124(14)
C3 0.0590(18) 0.0420(16) 0.081(2) 0.0136(14) 0.0057(16) 0.0162(15)
C4 0.0606(19) 0.0528(19) 0.073(2) 0.0010(14) 0.0037(16) 0.0259(16)
C5 0.0351(14) 0.0566(18) 0.0624(19) 0.0006(13) 0.0066(13) 0.0117(14)
C6 0.0276(12) 0.0402(14) 0.0450(15) 0.0044(10) -0.0019(11) -0.0020(11)
C7 0.0259(10) 0.0357(15) 0.0459(14) 0.0070(10) -0.0005(9) -0.0023(11)
C8 0.0314(13) 0.0373(14) 0.0712(19) 0.0089(10) 0.0092(13) 0.0067(13)
C9 0.063(2) 0.062(2) 0.179(4) 0.0332(17) 0.068(3) 0.052(2)
C10 0.096(3) 0.080(3) 0.257(7) 0.065(2) 0.103(4) 0.088(4)
C11 0.066(2) 0.056(2) 0.176(4) 0.0362(17) 0.050(2) 0.058(2)
C12 0.0372(13) 0.0355(14) 0.0619(17) 0.0082(11) 0.0021(13) 0.0073(12)
C13 0.0322(14) 0.0274(11) 0.0524(15) 0.0034(10) 0.0006(11) -0.0013(10)
C14 0.0386(14) 0.0281(12) 0.0494(16) 0.0029(10) 0.0003(12) -0.0028(11)
C15 0.0556(17) 0.0330(13) 0.0612(19) -0.0001(13) 0.0090(14) 0.0062(13)
C16 0.0546(18) 0.0545(18) 0.068(2) 0.0019(15) 0.0234(15) 0.0014(15)
C17 0.0493(18) 0.0579(19) 0.076(2) 0.0217(15) 0.0202(15) 0.0061(16)
C18 0.0517(16) 0.0386(15) 0.0628(19) 0.0139(13) 0.0134(14) 0.0044(13)
C19 0.0399(14) 0.0290(12) 0.0375(13) 0.0074(9) -0.0001(11) -0.0004(10)

loop_
_atom_type_symbol
_atom_type_description
_atom_type_scat_dispersion_real
_atom_type_scat_dispersion_imag
_atom_type_scat_source
C C 0.0033 0.0016 'International Tables Vol C Tables 4.2.6.8 and 6.1.1.4'
H H 0.0000 0.0000 'International Tables Vol C Tables 4.2.6.8 and 6.1.1.4'
N N 0.0061 0.0033 'International Tables Vol C Tables 4.2.6.8 and 6.1.1.4'
Zn Zn 0.2839 1.4301 'International Tables Vol C Tables 4.2.6.8 and 6.1.1.4'

loop_
_geom_angle_atom_site_label_1
_geom_angle_atom_site_label_2
_geom_angle_atom_site_label_3
_geom_angle_site_symmetry_1
_geom_angle_site_symmetry_3
_geom_angle
N3 Zn1 N3 6_645 . 173.98(9)
N3 Zn1 N1 6_645 6_645 76.46(7)
N3 Zn1 N1 . 6_645 107.91(7)
N3 Zn1 N1 6_645 . 107.91(7)
N3 Zn1 N1 . . 76.46(7)
N1 Zn1 N1 6_645 . 91.37(11)
N3 Zn1 N5 6_645 6_645 74.93(7)
N3 Zn1 N5 . 6_645 100.50(7)
N1 Zn1 N5 6_645 6_645 151.33(7)
N1 Zn1 N5 . 6_645 99.07(8)
N3 Zn1 N5 6_645 . 100.50(7)
N3 Zn1 N5 . . 74.93(7)
N1 Zn1 N5 6_645 . 99.07(8)
N1 Zn1 N5 . . 151.33(7)
N5 Zn1 N5 6_645 . 84.40(10)
C7 N1 C1 . . 103.79(19)
C7 N1 Zn1 . . 113.74(15)
C1 N1 Zn1 . . 141.35(15)
C7 N2 C6 . . 104.26(18)
C7 N2 H2N . . 127.9
C6 N2 H2N . . 127.9
C12 N3 C8 . . 121.4(2)
C12 N3 Zn1 . . 120.38(15)
C8 N3 Zn1 . . 118.14(15)
C13 N4 C14 . . 105.90(19)
C13 N4 H4N . . 128.6
C14 N4 H4N . . 125.3
C13 N5 C19 . . 104.67(19)
C13 N5 Zn1 . . 112.50(16)
C19 N5 Zn1 . . 141.97(15)
N1 C1 C2 . . 130.8(2)
N1 C1 C6 . . 108.2(2)
C2 C1 C6 . . 121.0(2)
C3 C2 C1 . . 116.9(3)
C3 C2 H2 . . 121.6
C1 C2 H2 . . 121.6
C2 C3 C4 . . 122.6(3)
C2 C3 H3 . . 118.7
C4 C3 H3 . . 118.7
C5 C4 C3 . . 121.2(3)
C5 C4 H4 . . 119.4
C3 C4 H4 . . 119.4
C4 C5 C6 . . 118.0(3)
C4 C5 H5 . . 121.0
C6 C5 H5 . . 121.0
N2 C6 C5 . . 131.6(2)
N2 C6 C1 . . 108.1(2)
C5 C6 C1 . . 120.3(2)
N2 C7 N1 . . 115.6(2)
N2 C7 C8 . . 126.3(2)
N1 C7 C8 . . 118.1(2)
N3 C8 C9 . . 120.5(2)
N3 C8 C7 . . 113.2(2)
C9 C8 C7 . . 126.3(3)
C10 C9 C8 . . 118.4(3)
C10 C9 H9 . . 120.8
C8 C9 H9 . . 120.8
C11 C10 C9 . . 121.0(3)
C11 C10 H10 . . 119.5
C9 C10 H10 . . 119.5
C10 C11 C12 . . 117.7(3)
C10 C11 H11 . . 121.1
C12 C11 H11 . . 121.1
N3 C12 C11 . . 121.1(3)
N3 C12 C13 . . 112.8(2)
C11 C12 C13 . . 126.1(3)
N5 C13 N4 . . 113.8(2)
N5 C13 C12 . . 119.2(2)
N4 C13 C12 . . 126.8(2)
N4 C14 C15 . . 131.6(2)
N4 C14 C19 . . 106.6(2)
C15 C14 C19 . . 121.8(2)
C16 C15 C14 . . 117.1(2)
C16 C15 H15 . . 121.5
C14 C15 H15 . . 121.5
C15 C16 C17 . . 121.4(3)
C15 C16 H16 . . 119.3
C17 C16 H16 . . 119.3
C18 C17 C16 . . 121.6(3)
C18 C17 H17 . . 119.2
C16 C17 H17 . . 119.2
C17 C18 C19 . . 118.1(2)
C17 C18 H18 . . 121.0
C19 C18 H18 . . 121.0
N5 C19 C18 . . 131.0(2)
N5 C19 C14 . . 109.0(2)
C18 C19 C14 . . 120.0(2)

loop_
_geom_bond_atom_site_label_1
_geom_bond_atom_site_label_2
_geom_bond_site_symmetry_2
_geom_bond_distance
Zn1 N3 6_645 2.1054(17)
Zn1 N3 . 2.1054(17)
Zn1 N1 6_645 2.1319(19)
Zn1 N1 . 2.1319(19)
Zn1 N5 6_645 2.2232(19)
Zn1 N5 . 2.2232(19)
N1 C7 . 1.344(3)
N1 C1 . 1.379(3)
N2 C7 . 1.337(3)
N2 C6 . 1.376(3)
N2 H2N . 0.8600
N3 C12 . 1.323(3)
N3 C8 . 1.327(3)
N4 C13 . 1.346(3)
N4 C14 . 1.376(3)
N4 H4N . 0.8602
N5 C13 . 1.327(3)
N5 C19 . 1.381(3)
C1 C2 . 1.402(4)
C1 C6 . 1.411(3)
C2 C3 . 1.362(4)
C2 H2 . 0.9300
C3 C4 . 1.391(4)
C3 H3 . 0.9300
C4 C5 . 1.371(4)
C4 H4 . 0.9300
C5 C6 . 1.392(4)
C5 H5 . 0.9300
C7 C8 . 1.463(3)
C8 C9 . 1.378(4)
C9 C10 . 1.368(4)
C9 H9 . 0.9300
C10 C11 . 1.367(4)
C10 H10 . 0.9300
C11 C12 . 1.382(3)
C11 H11 . 0.9300
C12 C13 . 1.472(3)
C14 C15 . 1.392(4)
C14 C19 . 1.398(3)
C15 C16 . 1.376(4)
C15 H15 . 0.9300
C16 C17 . 1.396(4)
C16 H16 . 0.9300
C17 C18 . 1.366(4)
C17 H17 . 0.9300
C18 C19 . 1.396(3)
C18 H18 . 0.9300

loop_
_geom_hbond_atom_site_label_D
_geom_hbond_atom_site_label_H
_geom_hbond_atom_site_label_A
_geom_hbond_site_symmetry_A
_geom_hbond_distance_DH
_geom_hbond_distance_HA
_geom_hbond_distance_DA
_geom_hbond_angle_DHA
N4 H4N N2 6_655 0.86 1.89 2.744(3) 171
N2 H2N N4 6_545 0.86 1.94 2.744(3) 156
C4 H4 Cg1 4_555 0.93 2.94 3.579(3) 127
C16 H16 Cg2 2_644 0.93 2.94 3.633(3) 132

loop_
_geom_torsion_atom_site_label_1
_geom_torsion_atom_site_label_2
_geom_torsion_atom_site_label_3
_geom_torsion_atom_site_label_4
_geom_torsion_site_symmetry_1
_geom_torsion
N3 Zn1 N1 C7 6_645 179.79(15)
N3 Zn1 N1 C7 . 4.10(16)
N1 Zn1 N1 C7 6_645 -104.00(17)
N5 Zn1 N1 C7 6_645 102.80(17)
N5 Zn1 N1 C7 . 7.9(2)
N3 Zn1 N1 C1 6_645 -15.0(3)
N3 Zn1 N1 C1 . 169.3(3)
N1 Zn1 N1 C1 6_645 61.2(2)
N5 Zn1 N1 C1 6_645 -92.0(3)
N5 Zn1 N1 C1 . 173.1(2)
N1 Zn1 N3 C12 6_645 -97.3(2)
N1 Zn1 N3 C12 . 175.7(2)
N5 Zn1 N3 C12 6_645 78.8(2)
N5 Zn1 N3 C12 . -2.40(19)
N1 Zn1 N3 C8 6_645 86.30(19)
N1 Zn1 N3 C8 . -0.72(19)
N5 Zn1 N3 C8 6_645 -97.63(19)
N5 Zn1 N3 C8 . -178.8(2)
N3 Zn1 N5 C13 6_645 -172.63(16)
N3 Zn1 N5 C13 . 3.35(16)
N1 Zn1 N5 C13 6_645 109.58(17)
N1 Zn1 N5 C13 . -0.4(2)
N5 Zn1 N5 C13 6_645 -99.12(18)
N3 Zn1 N5 C19 6_645 -5.6(3)
N3 Zn1 N5 C19 . 170.4(3)
N1 Zn1 N5 C19 6_645 -83.3(3)
N1 Zn1 N5 C19 . 166.6(2)
N5 Zn1 N5 C19 6_645 68.0(2)
C7 N1 C1 C2 . 176.0(3)
Zn1 N1 C1 C2 . 9.9(5)
C7 N1 C1 C6 . -1.9(3)
Zn1 N1 C1 C6 . -167.98(19)
N1 C1 C2 C3 . -178.1(3)
C6 C1 C2 C3 . -0.5(4)
C1 C2 C3 C4 . -1.7(5)
C2 C3 C4 C5 . 2.5(5)
C3 C4 C5 C6 . -1.0(5)
C7 N2 C6 C5 . -178.8(3)
C7 N2 C6 C1 . -0.4(3)
C4 C5 C6 N2 . 177.0(3)
C4 C5 C6 C1 . -1.2(4)
N1 C1 C6 N2 . 1.5(3)
C2 C1 C6 N2 . -176.6(2)
N1 C1 C6 C5 . -179.9(2)
C2 C1 C6 C5 . 2.0(4)
C6 N2 C7 N1 . -0.8(3)
C6 N2 C7 C8 . 178.3(2)
C1 N1 C7 N2 . 1.7(3)
Zn1 N1 C7 N2 . 172.31(16)
C1 N1 C7 C8 . -177.5(2)
Zn1 N1 C7 C8 . -6.9(3)
C12 N3 C8 C9 . 0.2(4)
Zn1 N3 C8 C9 . 176.6(3)
C12 N3 C8 C7 . -178.9(2)
Zn1 N3 C8 C7 . -2.5(3)
N2 C7 C8 N3 . -172.8(2)
N1 C7 C8 N3 . 6.3(3)
N2 C7 C8 C9 . 8.1(5)
N1 C7 C8 C9 . -172.7(4)
N3 C8 C9 C10 . -0.4(6)
C7 C8 C9 C10 . 178.7(4)
C8 C9 C10 C11 . 0.7(7)
C9 C10 C11 C12 . -0.9(7)
C8 N3 C12 C11 . -0.4(4)
Zn1 N3 C12 C11 . -176.7(3)
C8 N3 C12 C13 . 177.4(2)
Zn1 N3 C12 C13 . 1.1(3)
C10 C11 C12 N3 . 0.7(6)
C10 C11 C12 C13 . -176.8(4)
C19 N5 C13 N4 . 1.1(3)
Zn1 N5 C13 N4 . 172.92(16)
C19 N5 C13 C12 . -175.9(2)
Zn1 N5 C13 C12 . -4.1(3)
C14 N4 C13 N5 . -1.0(3)
C14 N4 C13 C12 . 175.8(2)
N3 C12 C13 N5 . 2.2(3)
C11 C12 C13 N5 . 179.9(4)
N3 C12 C13 N4 . -174.4(2)
C11 C12 C13 N4 . 3.3(5)
C13 N4 C14 C15 . -179.1(3)
C13 N4 C14 C19 . 0.4(3)
N4 C14 C15 C16 . 177.9(3)
C19 C14 C15 C16 . -1.6(4)
C14 C15 C16 C17 . -0.4(5)
C15 C16 C17 C18 . 1.4(5)
C16 C17 C18 C19 . -0.3(5)
C13 N5 C19 C18 . 175.9(3)
Zn1 N5 C19 C18 . 8.3(5)
C13 N5 C19 C14 . -0.8(3)
Zn1 N5 C19 C14 . -168.45(19)
C17 C18 C19 N5 . -178.1(3)
C17 C18 C19 C14 . -1.6(4)
N4 C14 C19 N5 . 0.2(3)
C15 C14 C19 N5 . 179.8(2)
N4 C14 C19 C18 . -176.9(2)
C15 C14 C19 C18 . 2.7(4)
